data_7225951
loop_
_publ_author_name
'Garimella, Chandramouli'
'Lingala, Suresh'
'Peddakotla, Sagar Vijay Kumar'
'Vinodkumar, Thallada'

_publ_section_title
;
 Heterogeneous recyclable nano-CeO2 catalyst: Efficient and eco-friendly
 synthesis of novel fused triazolo and tetrazolo pyrimidine derivatives in
 aqueous medium
;
_journal_name_full 'RSC Adv.'
_journal_paper_doi 10.1039/C6RA16307F
_journal_year 2016
_chemical_formula_moiety 'C18 H12 N5'
_chemical_formula_sum 'C18 H12 N5'
_chemical_formula_weight 298.33
_chemical_name_systematic
; 
 ? 
;
_space_group_IT_number 15
_symmetry_cell_setting monoclinic
_symmetry_space_group_name_Hall '-C 2yc'
_symmetry_space_group_name_H-M 'C 1 2/c 1'
_atom_sites_solution_hydrogens geom
_atom_sites_solution_primary direct
_atom_sites_solution_secondary difmap
_audit_creation_method SHELXL-97
_audit_update_record
;
2015-12-06 deposited with the CCDC.
2016-07-14 downloaded from the CCDC.
;
_cell_angle_alpha 90.00
_cell_angle_beta 121.10(4)
_cell_angle_gamma 90.00
_cell_formula_units_Z 8
_cell_length_a 14.200(8)
_cell_length_b 19.440(8)
_cell_length_c 13.057(6)
_cell_measurement_reflns_used 2841
_cell_measurement_temperature 296(2)
_cell_measurement_theta_max 53.466
_cell_measurement_theta_min 5.543
_cell_volume 3086(3)
_computing_cell_refinement 'APEX2/SAINT (Bruker, 2004)'
_computing_data_collection 'APEX2 (Bruker, 2004)'
_computing_data_reduction 'SAINT/XPREP (Bruker, 2004)'
_computing_molecular_graphics 'ORTEP3 (Farrugia, 1997) and Mercury (Bruno et al., 2002)'
_computing_publication_material 'SHELXL-97 (Sheldrick, 1997)'
_computing_structure_refinement 'SHELXL-97 (Sheldrick, 1997)'
_computing_structure_solution 'SIR92 (Altornare et al., 1993)'
_diffrn_ambient_temperature 296(2)
_diffrn_measured_fraction_theta_full 0.961
_diffrn_measured_fraction_theta_max 0.961
_diffrn_measurement_device_type 'Bruker axs kappa apex2 CCD Diffractometer'
_diffrn_measurement_method '\w and \f scan'
_diffrn_radiation_monochromator graphite
_diffrn_radiation_source 'fine-focus sealed tube'
_diffrn_radiation_type MoK\a
_diffrn_radiation_wavelength 0.71073
_diffrn_reflns_av_R_equivalents 0.0493
_diffrn_reflns_av_sigmaI/netI 0.0556
_diffrn_reflns_limit_h_max 18
_diffrn_reflns_limit_h_min -19
_diffrn_reflns_limit_k_max 19
_diffrn_reflns_limit_k_min -25
_diffrn_reflns_limit_l_max 17
_diffrn_reflns_limit_l_min -17
_diffrn_reflns_number 12450
_diffrn_reflns_theta_full 28.70
_diffrn_reflns_theta_max 28.70
_diffrn_reflns_theta_min 1.98
_exptl_absorpt_coefficient_mu 0.081
_exptl_absorpt_correction_T_max 0.9761
_exptl_absorpt_correction_T_min 0.9683
_exptl_absorpt_correction_type multi-scan
_exptl_absorpt_process_details 'SADABS (Bruker, 1999)'
_exptl_crystal_colour colorless
_exptl_crystal_density_diffrn 1.284
_exptl_crystal_density_method 'not measured'
_exptl_crystal_description block
_exptl_crystal_F_000 1240
_exptl_crystal_size_max 0.40
_exptl_crystal_size_mid 0.35
_exptl_crystal_size_min 0.30
_refine_diff_density_max 0.512
_refine_diff_density_min -0.447
_refine_diff_density_rms 0.150
_refine_ls_extinction_coef 0.0108(17)
_refine_ls_extinction_expression Fc^*^=kFc[1+0.001xFc^2^\l^3^/sin(2\q)]^-1/4^
_refine_ls_extinction_method SHELXL
_refine_ls_goodness_of_fit_ref 1.026
_refine_ls_hydrogen_treatment constr
_refine_ls_matrix_type full
_refine_ls_number_parameters 209
_refine_ls_number_reflns 3835
_refine_ls_number_restraints 0
_refine_ls_restrained_S_all 1.026
_refine_ls_R_factor_all 0.1185
_refine_ls_R_factor_gt 0.0721
_refine_ls_shift/su_max 0.000
_refine_ls_shift/su_mean 0.000
_refine_ls_structure_factor_coef Fsqd
_refine_ls_weighting_details 'calc w=1/[\s^2^(Fo^2^)+(0.1290P)^2^+0.9490P] where P=(Fo^2^+2Fc^2^)/3'
_refine_ls_weighting_scheme calc
_refine_ls_wR_factor_gt 0.1932
_refine_ls_wR_factor_ref 0.2388
_reflns_number_gt 2245
_reflns_number_total 3835
_reflns_threshold_expression >2sigma(I)
_cod_data_source_file c6ra16307f2.cif
_cod_data_source_block shelxl
_cod_original_sg_symbol_H-M C2/c
_cod_database_code 7225951

loop_
_symmetry_equiv_pos_as_xyz
'x, y, z'
'-x, y, -z+1/2'
'x+1/2, y+1/2, z'
'-x+1/2, y+1/2, -z+1/2'
'-x, -y, -z'
'x, -y, z-1/2'
'-x+1/2, -y+1/2, -z'
'x+1/2, -y+1/2, z-1/2'

loop_
_atom_site_label
_atom_site_type_symbol
_atom_site_fract_x
_atom_site_fract_y
_atom_site_fract_z
_atom_site_U_iso_or_equiv
_atom_site_adp_type
_atom_site_occupancy
_atom_site_symmetry_multiplicity
_atom_site_calc_flag
_atom_site_refinement_flags
N1 N 0.87502(15) 0.40530(9) 0.24847(16) 0.0485(5) Uani 1 1 d .
N2 N 0.89979(18) 0.33809(10) 0.28841(19) 0.0593(6) Uani 1 1 d .
N3 N 0.97228(15) 0.41356(10) 0.44356(16) 0.0517(5) Uani 1 1 d .
N4 N 0.90628(15) 0.51785(9) 0.32707(15) 0.0482(5) Uani 1 1 d .
N5 N 0.7111(2) 0.54570(16) -0.09983(19) 0.0922(9) Uani 1 1 d .
C1 C 0.4828(4) 0.3471(4) -0.0516(5) 0.197(4) Uani 1 1 d .
H1 H 0.4106 0.3314 -0.0912 0.237 Uiso 1 1 calc R
C2 C 0.5181(3) 0.3934(2) 0.0434(5) 0.139(2) Uani 1 1 d .
H12 H 0.4706 0.4077 0.0684 0.167 Uiso 1 1 calc R
C3 C 0.6246(2) 0.41740(17) 0.0993(3) 0.0836(9) Uani 1 1 d .
H11 H 0.6492 0.4486 0.1620 0.100 Uiso 1 1 calc R
C4 C 0.6944(2) 0.39539(13) 0.06289(19) 0.0604(7) Uani 1 1 d .
C5 C 0.80990(19) 0.42333(12) 0.12242(19) 0.0510(6) Uani 1 1 d .
H8 H 0.8459 0.4045 0.0816 0.061 Uiso 1 1 calc R
C6 C 0.81154(18) 0.50186(12) 0.11647(18) 0.0470(5) Uani 1 1 d .
C7 C 0.85442(15) 0.54445(11) 0.21253(16) 0.0421(5) Uani 1 1 d .
C8 C 0.84793(16) 0.62084(11) 0.20652(17) 0.0448(5) Uani 1 1 d .
C9 C 0.87044(18) 0.65782(12) 0.13063(19) 0.0533(6) Uani 1 1 d .
H3 H 0.8890 0.6349 0.0810 0.064 Uiso 1 1 calc R
C10 C 0.8653(2) 0.72914(14) 0.1291(2) 0.0667(7) Uani 1 1 d .
H4 H 0.8808 0.7537 0.0784 0.080 Uiso 1 1 calc R
C11 C 0.8378(2) 0.76363(14) 0.2006(2) 0.0749(9) Uani 1 1 d .
H2 H 0.8342 0.8114 0.1984 0.090 Uiso 1 1 calc R
C12 C 0.9576(2) 0.34695(12) 0.4046(2) 0.0579(6) Uani 1 1 d .
H7 H 0.9870 0.3101 0.4574 0.069 Uiso 1 1 calc R
C13 C 0.91800(16) 0.44795(11) 0.34184(17) 0.0442(5) Uani 1 1 d .
C14 C 0.8209(2) 0.65631(13) 0.2804(2) 0.0564(6) Uani 1 1 d .
H6 H 0.8066 0.6323 0.3324 0.068 Uiso 1 1 calc R
C15 C 0.8155(2) 0.72745(14) 0.2762(2) 0.0720(8) Uani 1 1 d .
H5 H 0.7965 0.7510 0.3250 0.086 Uiso 1 1 calc R
C16 C 0.7555(2) 0.52853(13) -0.0026(2) 0.0590(6) Uani 1 1 d .
C17 C 0.6587(4) 0.3484(2) -0.0294(3) 0.1241(19) Uani 1 1 d .
H10 H 0.7067 0.3328 -0.0527 0.149 Uiso 1 1 calc R
C18 C 0.5519(7) 0.3247(3) -0.0869(4) 0.185(4) Uani 1 1 d .
H9 H 0.5275 0.2935 -0.1496 0.222 Uiso 1 1 calc R

loop_
_atom_site_aniso_label
_atom_site_aniso_U_11
_atom_site_aniso_U_22
_atom_site_aniso_U_33
_atom_site_aniso_U_23
_atom_site_aniso_U_13
_atom_site_aniso_U_12
N1 0.0442(10) 0.0492(11) 0.0475(10) 0.0007(8) 0.0204(8) -0.0010(8)
N2 0.0597(12) 0.0470(12) 0.0686(13) 0.0024(9) 0.0313(11) 0.0006(9)
N3 0.0463(11) 0.0520(11) 0.0459(10) 0.0067(8) 0.0161(8) 0.0008(8)
N4 0.0503(11) 0.0465(10) 0.0402(9) 0.0078(7) 0.0181(8) 0.0023(8)
N5 0.101(2) 0.111(2) 0.0455(13) 0.0079(13) 0.0243(13) -0.0182(16)
C1 0.110(4) 0.210(7) 0.112(4) 0.096(4) -0.056(3) -0.098(4)
C2 0.054(2) 0.134(4) 0.186(5) 0.068(4) 0.031(3) -0.007(2)
C3 0.0492(15) 0.082(2) 0.101(2) 0.0109(17) 0.0259(16) -0.0058(13)
C4 0.0672(16) 0.0609(15) 0.0384(11) 0.0003(10) 0.0168(11) -0.0208(12)
C5 0.0581(14) 0.0559(14) 0.0446(11) -0.0042(10) 0.0305(11) -0.0042(10)
C6 0.0447(12) 0.0572(13) 0.0408(11) 0.0035(9) 0.0232(10) -0.0039(9)
C7 0.0335(10) 0.0521(12) 0.0376(10) 0.0044(9) 0.0161(8) -0.0009(8)
C8 0.0362(10) 0.0519(12) 0.0367(10) 0.0041(9) 0.0119(8) 0.0015(8)
C9 0.0480(13) 0.0590(14) 0.0444(12) 0.0068(10) 0.0180(10) -0.0026(10)
C10 0.0654(16) 0.0602(15) 0.0546(14) 0.0163(12) 0.0169(12) -0.0014(12)
C11 0.0766(19) 0.0511(15) 0.0607(16) 0.0073(12) 0.0098(14) 0.0083(13)
C12 0.0538(14) 0.0508(13) 0.0591(14) 0.0086(11) 0.0221(12) 0.0029(10)
C13 0.0366(10) 0.0504(12) 0.0418(11) 0.0023(9) 0.0175(9) -0.0013(9)
C14 0.0575(14) 0.0603(15) 0.0461(12) 0.0041(10) 0.0230(11) 0.0097(11)
C15 0.0755(19) 0.0653(17) 0.0560(15) -0.0002(12) 0.0203(13) 0.0207(13)
C16 0.0614(15) 0.0696(16) 0.0411(12) -0.0016(11) 0.0231(11) -0.0144(12)
C17 0.198(5) 0.113(3) 0.0537(17) -0.0265(17) 0.060(2) -0.095(3)
C18 0.247(8) 0.180(5) 0.050(2) -0.016(2) 0.022(3) -0.163(6)

loop_
_atom_type_symbol
_atom_type_description
_atom_type_scat_dispersion_real
_atom_type_scat_dispersion_imag
_atom_type_scat_source
C C 0.0033 0.0016 'International Tables Vol C Tables 4.2.6.8 and 6.1.1.4'
H H 0.0000 0.0000 'International Tables Vol C Tables 4.2.6.8 and 6.1.1.4'
N N 0.0061 0.0033 'International Tables Vol C Tables 4.2.6.8 and 6.1.1.4'

loop_
_geom_angle_atom_site_label_1
_geom_angle_atom_site_label_2
_geom_angle_atom_site_label_3
_geom_angle
C13 N1 N2 109.61(18)
C13 N1 C5 127.45(19)
N2 N1 C5 122.93(18)
C12 N2 N1 101.39(19)
C13 N3 C12 101.99(18)
C13 N4 C7 118.79(17)
C18 C1 C2 121.2(4)
C18 C1 H1 119.4
C2 C1 H1 119.4
C3 C2 C1 118.7(5)
C3 C2 H12 120.7
C1 C2 H12 120.7
C4 C3 C2 120.2(4)
C4 C3 H11 119.9
C2 C3 H11 119.9
C3 C4 C17 120.2(3)
C3 C4 C5 119.9(2)
C17 C4 C5 119.9(3)
N1 C5 C4 112.52(18)
N1 C5 C6 106.30(17)
C4 C5 C6 112.0(2)
N1 C5 H8 108.6
C4 C5 H8 108.6
C6 C5 H8 108.6
C7 C6 C16 121.1(2)
C7 C6 C5 125.01(19)
C16 C6 C5 113.77(19)
C6 C7 N4 120.4(2)
C6 C7 C8 125.07(18)
N4 C7 C8 114.50(17)
C9 C8 C14 119.0(2)
C9 C8 C7 121.6(2)
C14 C8 C7 119.36(19)
C10 C9 C8 119.9(2)
C10 C9 H3 120.1
C8 C9 H3 120.1
C11 C10 C9 120.9(3)
C11 C10 H4 119.5
C9 C10 H4 119.5
C10 C11 C15 119.7(3)
C10 C11 H2 120.2
C15 C11 H2 120.2
N2 C12 N3 116.0(2)
N2 C12 H7 122.0
N3 C12 H7 122.0
N3 C13 N1 110.98(19)
N3 C13 N4 127.46(18)
N1 C13 N4 121.54(18)
C15 C14 C8 119.9(2)
C15 C14 H6 120.1
C8 C14 H6 120.1
C11 C15 C14 120.6(3)
C11 C15 H5 119.7
C14 C15 H5 119.7
N5 C16 C6 175.7(3)
C18 C17 C4 120.0(5)
C18 C17 H10 120.0
C4 C17 H10 120.0
C1 C18 C17 119.6(5)
C1 C18 H9 120.2
C17 C18 H9 120.2

loop_
_geom_bond_atom_site_label_1
_geom_bond_atom_site_label_2
_geom_bond_distance
N1 C13 1.333(3)
N1 N2 1.383(3)
N1 C5 1.454(3)
N2 C12 1.311(3)
N3 C13 1.322(3)
N3 C12 1.367(3)
N4 C13 1.370(3)
N4 C7 1.382(3)
N5 C16 1.137(3)
C1 C18 1.353(11)
C1 C2 1.400(9)
C1 H1 0.9300
C2 C3 1.377(5)
C2 H12 0.9300
C3 C4 1.370(4)
C3 H11 0.9300
C4 C17 1.383(4)
C4 C5 1.508(3)
C5 C6 1.529(3)
C5 H8 0.9800
C6 C7 1.357(3)
C6 C16 1.429(3)
C7 C8 1.487(3)
C8 C9 1.389(3)
C8 C14 1.391(3)
C9 C10 1.388(3)
C9 H3 0.9300
C10 C11 1.360(4)
C10 H4 0.9300
C11 C15 1.377(4)
C11 H2 0.9300
C12 H7 0.9300
C14 C15 1.385(4)
C14 H6 0.9300
C15 H5 0.9300
C17 C18 1.378(8)
C17 H10 0.9300
C18 H9 0.9300

loop_
_geom_torsion_atom_site_label_1
_geom_torsion_atom_site_label_2
_geom_torsion_atom_site_label_3
_geom_torsion_atom_site_label_4
_geom_torsion
C13 N1 N2 C12 -0.7(2)
C5 N1 N2 C12 -179.7(2)
C18 C1 C2 C3 1.5(8)
C1 C2 C3 C4 -0.8(6)
C2 C3 C4 C17 -0.6(5)
C2 C3 C4 C5 178.4(3)
C13 N1 C5 C4 -116.3(2)
N2 N1 C5 C4 62.6(3)
C13 N1 C5 C6 6.6(3)
N2 N1 C5 C6 -174.50(18)
C3 C4 C5 N1 63.5(3)
C17 C4 C5 N1 -117.4(3)
C3 C4 C5 C6 -56.2(3)
C17 C4 C5 C6 122.9(3)
N1 C5 C6 C7 -7.4(3)
C4 C5 C6 C7 115.8(2)
N1 C5 C6 C16 176.97(19)
C4 C5 C6 C16 -59.8(3)
C16 C6 C7 N4 178.6(2)
C5 C6 C7 N4 3.3(3)
C16 C6 C7 C8 0.6(3)
C5 C6 C7 C8 -174.7(2)
C13 N4 C7 C6 3.0(3)
C13 N4 C7 C8 -178.85(18)
C6 C7 C8 C9 -45.8(3)
N4 C7 C8 C9 136.1(2)
C6 C7 C8 C14 135.5(2)
N4 C7 C8 C14 -42.5(3)
C14 C8 C9 C10 -0.3(3)
C7 C8 C9 C10 -178.9(2)
C8 C9 C10 C11 -0.3(4)
C9 C10 C11 C15 0.4(4)
N1 N2 C12 N3 0.2(3)
C13 N3 C12 N2 0.3(3)
C12 N3 C13 N1 -0.7(2)
C12 N3 C13 N4 -179.2(2)
N2 N1 C13 N3 0.9(2)
C5 N1 C13 N3 179.9(2)
N2 N1 C13 N4 179.45(18)
C5 N1 C13 N4 -1.6(3)
C7 N4 C13 N3 174.3(2)
C7 N4 C13 N1 -4.0(3)
C9 C8 C14 C15 0.8(3)
C7 C8 C14 C15 179.5(2)
C10 C11 C15 C14 0.2(4)
C8 C14 C15 C11 -0.8(4)
C7 C6 C16 N5 168(4)
C5 C6 C16 N5 -16(4)
C3 C4 C17 C18 1.4(5)
C5 C4 C17 C18 -177.6(4)
C2 C1 C18 C17 -0.7(9)
C4 C17 C18 C1 -0.7(8)
